data_1000082
loop_
_publ_author_name
'Le Bail, A'
'Gao, Y'
'Jacoboni, C'

_publ_section_title
;
Crystal structure of Rb~2~NaAl~6~F~21~; a new term of the
A~2~Na(Al~x~F~3x+1~)~3~ family (A= Rb, Cs)
;
_journal_coden_ASTM EJSCE5
_journal_name_full
;
European Journal of Solid State Inorganic Chemistry
;
_journal_page_first 281
_journal_page_last 288
_journal_volume 26
_journal_year 1989
_chemical_formula_structural 'Rb2 Na Al6 F21'
_chemical_formula_sum 'Al6 F21 Na Rb2'
_chemical_name_systematic 'Dirubidium sodium hexaaluminium fluoride'
_space_group_IT_number 5
_symmetry_cell_setting monoclinic
_symmetry_Int_Tables_number 5
_symmetry_space_group_name_Hall 'C 2y'
_symmetry_space_group_name_H-M 'C 1 2 1'
_cell_angle_alpha 90
_cell_angle_beta 113.20(2)
_cell_angle_gamma 90
_cell_formula_units_Z 2
_cell_length_a 12.075(6)
_cell_length_b 6.972(3)
_cell_length_c 10.214(5)
_cell_volume 790.4
_refine_ls_R_factor_all 0.04
_cod_database_code 1000082

loop_
_symmetry_equiv_pos_as_xyz
x,y,z
-x,y,-z
1/2+x,1/2+y,z
1/2-x,1/2+y,-z

loop_
_atom_site_label
_atom_site_type_symbol
_atom_site_symmetry_multiplicity
_atom_site_Wyckoff_symbol
_atom_site_fract_x
_atom_site_fract_y
_atom_site_fract_z
_atom_site_occupancy
_atom_site_attached_hydrogens
_atom_site_calc_flag
Rb1 Rb1+ 4 c 0.1343(2) 0. 0.4048(1) 1. 0 d
Na1 Na1+ 2 b 0. 0.4844(5) 0.5 1. 0 d
Al1 Al3+ 4 c 0.5644(4) -0.0232(5) 0.1916(4) 1. 0 d
Al2 Al3+ 4 c 0.3138(4) 0.2287(6) 0.1915(3) 1. 0 d
Al3 Al3+ 4 c -0.3137(4) 0.7279(5) -0.1894(3) 1. 0 d
F1 F1- 2 a 0. 0.4923(14) 0. 1. 0 d
F2 F1- 4 c 0.2677(5) 0.2266(7) -0.0006(4) 1. 0 d
F3 F1- 4 c 0.2707(5) -0.0211(9) 0.1858(5) 1. 0 d
F4 F1- 4 c 0.4624(8) 0.1622(9) 0.2056(5) 1. 0 d
F5 F1- 4 c -0.4511(9) 0.7958(10) -0.1671(4) 1. 0 d
F6 F1- 4 c 0.1464(5) -0.0230(9) 0.8116(5) 1. 0 d
F7 F1- 4 c 0.1622(8) 0.2943(9) 0.1697(4) 1. 0 d
F8 F1- 4 c -0.1747(9) 0.6631(9) -0.2049(5) 1. 0 d
F9 F1- 4 c 0.3674(8) 0.2302(11) 0.3780(5) 1. 0 d
F10 F1- 4 c -0.3828(9) 0.7389(11) -0.3742(5) 1. 0 d
F11 F1- 4 c 0.3774(6) -0.0590(8) 0.6259(6) 1. 0 d

loop_
_atom_type_symbol
_atom_type_oxidation_number
Rb1+ 1.000
Na1+ 1.000
Al3+ 3.000
F1- -1.000
